data_4116302
loop_
_publ_author_name
'Xinjian Lei'
'Maoyu Shang'
'Thomas P. Fehlner'

_publ_section_title
;
 Chemistry of Dimetallaboranes Derived from the Reaction of [Cp*MCl2]2
 with Monoboranes (M = Ru, Rh; Cp* = \h5-C5Me5)
;
_journal_name_full 'Journal of the American Chemical Society'
_journal_page_first 1275
_journal_page_last 1287
_journal_paper_doi 10.1021/ja982954j
_journal_volume 121
_journal_year 1999
_chemical_formula_sum 'C20 H37 B3 Rh2'
_chemical_formula_weight 515.75
_chemical_name_systematic
;

{2,3-(Cp*Rh)2}B3H7

;
_space_group_IT_number 14
_symmetry_cell_setting monoclinic
_symmetry_space_group_name_Hall '-P 2ybc'
_symmetry_space_group_name_H-M 'P 1 21/c 1'
_atom_sites_solution_hydrogens difmap
_atom_sites_solution_primary direct
_atom_sites_solution_secondary difmap
_audit_creation_method SHELXL
_cell_angle_alpha 90.00
_cell_angle_beta 103.572(9)
_cell_angle_gamma 90.00
_cell_formula_units_Z 4
_cell_length_a 15.2677(14)
_cell_length_b 8.7342(11)
_cell_length_c 17.324(2)
_cell_measurement_reflns_used 25
_cell_measurement_temperature 293(2)
_cell_measurement_theta_max 16
_cell_measurement_theta_min 15
_cell_volume 2245.7(4)
_computing_cell_refinement 'CAD4 (Enraf-Nonius, 1985)'
_computing_data_collection 'CAD4 (Enraf-Nonius, 1985)'
_computing_data_reduction
;

XCAD4 (Harms, 1996)

SHEXTL-V5 (Siemens, 1994)

;
_computing_molecular_graphics 'ORTEP-III (Burnett & Johnson, 1996)'
_computing_publication_material 'SHEXTL-V5 (Siemens, 1994)'
_computing_structure_refinement 'SHELXL-93 (Sheldrick, 1993)'
_computing_structure_solution 'SHELXS-86 (Sheldrick, 1990)'
_diffrn_ambient_temperature 293(2)
_diffrn_measurement_device 'Enraf-Nonius CAD4'
_diffrn_measurement_method \w/2\q
_diffrn_radiation_monochromator graphite
_diffrn_radiation_source 'fine-focus sealed tube'
_diffrn_radiation_type MoK\a
_diffrn_radiation_wavelength 0.71073
_diffrn_reflns_av_R_equivalents 0.0000
_diffrn_reflns_av_sigmaI/netI 0.0187
_diffrn_reflns_limit_h_max 17
_diffrn_reflns_limit_h_min -18
_diffrn_reflns_limit_k_max 10
_diffrn_reflns_limit_k_min 0
_diffrn_reflns_limit_l_max 20
_diffrn_reflns_limit_l_min 0
_diffrn_reflns_number 3937
_diffrn_reflns_theta_max 24.97
_diffrn_reflns_theta_min 2.42
_diffrn_standards_decay_% 0
_diffrn_standards_interval_count 200
_diffrn_standards_interval_time 120
_diffrn_standards_number 3
_exptl_absorpt_coefficient_mu 1.470
_exptl_absorpt_correction_T_max 1.0000
_exptl_absorpt_correction_T_min 0.6752
_exptl_absorpt_correction_type Difabs
_exptl_crystal_colour Black
_exptl_crystal_density_diffrn 1.525
_exptl_crystal_description Polyhedron
_exptl_crystal_F_000 1048
_exptl_crystal_size_max 0.35
_exptl_crystal_size_mid 0.28
_exptl_crystal_size_min 0.17
_refine_diff_density_max 0.618
_refine_diff_density_min -0.524
_refine_diff_density_rms 0.085
_refine_ls_extinction_method none
_refine_ls_goodness_of_fit_all 1.105
_refine_ls_goodness_of_fit_obs 1.116
_refine_ls_hydrogen_treatment mixed
_refine_ls_matrix_type full
_refine_ls_number_parameters 258
_refine_ls_number_reflns 3937
_refine_ls_number_restraints 11
_refine_ls_restrained_S_all 1.104
_refine_ls_restrained_S_obs 1.114
_refine_ls_R_factor_all 0.0298
_refine_ls_R_factor_obs 0.0266
_refine_ls_shift/esd_max 0.002
_refine_ls_shift/esd_mean 0.000
_refine_ls_structure_factor_coef Fsqd
_refine_ls_weighting_details 'w=1/[\s^2^(Fo^2^)+(0.0637P)^2^+3.2561P] where P=(Fo^2^+2Fc^2^)/3'
_refine_ls_weighting_scheme calc
_refine_ls_wR_factor_all 0.0739
_refine_ls_wR_factor_obs 0.0713
_reflns_number_observed 3619
_reflns_number_total 3937
_reflns_observed_criterion >2sigma(I)
_cod_data_source_file ja982954j_6.cif
_cod_data_source_block f9801,compound9
_cod_depositor_comments
;
The following automatic conversions were performed:

'_refine_ls_weighting_scheme' value 'calc
w=1/[\s^2^(Fo^2^)+(0.0637P)^2^+3.2561P] where P=(Fo^2^+2Fc^2^)/3' was
changed to 'calc'. New tag '_refine_ls_weighting_details' was
created. The value of the new tag was set to
'w=1/[\s^2^(Fo^2^)+(0.0637P)^2^+3.2561P] where P=(Fo^2^+2Fc^2^)/3'.

Automatic conversion script
Id: cif_fix_values 3143 2015-03-26 13:38:13Z robertas 
;
_cod_database_code 4116302

loop_
_symmetry_equiv_pos_as_xyz
'x, y, z'
'-x, y+1/2, -z+1/2'
'-x, -y, -z'
'x, -y-1/2, z-1/2'

loop_
_atom_site_aniso_label
_atom_site_aniso_U_11
_atom_site_aniso_U_22
_atom_site_aniso_U_33
_atom_site_aniso_U_23
_atom_site_aniso_U_13
_atom_site_aniso_U_12
Rh1 0.03429(15) 0.03444(15) 0.03411(15) -0.00199(9) 0.00906(10) -0.00278(9)
Rh2 0.03356(15) 0.03311(15) 0.03377(15) -0.00041(9) 0.00677(10) -0.00292(9)
B1 0.042(2) 0.047(2) 0.031(2) 0.001(2) 0.0049(15) -0.005(2)
B2 0.056(2) 0.064(3) 0.051(2) -0.024(2) 0.020(2) -0.020(2)
B3 0.060(3) 0.060(3) 0.042(2) -0.013(2) 0.020(2) -0.014(2)
C1 0.039(2) 0.037(2) 0.049(2) -0.0028(14) 0.0172(14) -0.0054(13)
C2 0.033(2) 0.045(2) 0.040(2) 0.0020(14) 0.0078(13) -0.0012(13)
C3 0.044(2) 0.038(2) 0.050(2) -0.0017(14) 0.0192(15) 0.0008(14)
C4 0.038(2) 0.054(2) 0.041(2) -0.009(2) 0.0115(14) -0.0060(15)
C5 0.039(2) 0.051(2) 0.042(2) 0.0093(15) 0.0163(14) 0.0038(15)
C6 0.074(3) 0.045(2) 0.091(3) -0.012(2) 0.037(2) -0.014(2)
C7 0.046(2) 0.102(3) 0.052(2) 0.005(2) -0.002(2) 0.006(2)
C8 0.081(3) 0.039(2) 0.097(3) 0.003(2) 0.039(3) 0.006(2)
C9 0.065(3) 0.106(4) 0.051(2) -0.029(2) 0.013(2) -0.025(2)
C10 0.063(3) 0.092(3) 0.067(3) 0.036(2) 0.027(2) 0.024(2)
C11 0.059(2) 0.047(2) 0.055(2) -0.001(2) 0.020(2) -0.024(2)
C12 0.037(2) 0.046(2) 0.075(3) -0.005(2) 0.007(2) -0.008(2)
C13 0.073(3) 0.052(2) 0.036(2) 0.002(2) -0.003(2) -0.030(2)
C14 0.047(2) 0.044(2) 0.076(3) -0.025(2) 0.024(2) -0.016(2)
C15 0.057(2) 0.036(2) 0.064(2) 0.009(2) -0.002(2) -0.007(2)
C16 0.139(5) 0.108(5) 0.085(4) -0.020(3) 0.069(4) -0.060(4)
C17 0.044(2) 0.070(3) 0.198(7) -0.030(4) -0.005(3) 0.002(2)
C18 0.162(6) 0.116(5) 0.039(2) 0.006(3) -0.015(3) -0.080(4)
C19 0.106(4) 0.085(4) 0.183(7) -0.081(4) 0.088(5) -0.040(3)
C20 0.111(5) 0.055(3) 0.125(5) 0.029(3) -0.037(4) -0.005(3)

loop_
_atom_site_label
_atom_site_type_symbol
_atom_site_fract_x
_atom_site_fract_y
_atom_site_fract_z
_atom_site_U_iso_or_equiv
_atom_site_thermal_displace_type
_atom_site_occupancy
_atom_site_calc_flag
_atom_site_refinement_flags
Rh1 Rh 0.80977(2) 0.98484(3) 0.104375(13) 0.03411(9) Uani 1 d D
Rh2 Rh 0.655727(15) 0.82669(3) 0.129739(13) 0.03367(10) Uani 1 d D
B1 B 0.7865(3) 0.8603(5) 0.2021(2) 0.0410(8) Uani 1 d D
B2 B 0.8003(3) 1.0548(6) 0.2234(3) 0.0558(11) Uani 1 d D
B3 B 0.7049(3) 0.9587(6) 0.2394(3) 0.0529(10) Uani 1 d D
C1 C 0.9225(2) 1.1087(4) 0.0742(2) 0.0404(7) Uani 1 d .
C2 C 0.9549(2) 0.9682(4) 0.1134(2) 0.0394(7) Uani 1 d .
C3 C 0.9127(2) 0.8462(4) 0.0652(2) 0.0428(7) Uani 1 d .
C4 C 0.8537(2) 0.9116(4) -0.0039(2) 0.0442(8) Uani 1 d .
C5 C 0.8620(2) 1.0742(4) 0.0009(2) 0.0428(7) Uani 1 d .
C6 C 0.9539(3) 1.2647(5) 0.1028(3) 0.0671(11) Uani 1 d .
H6A H 1.0090(3) 1.2876(5) 0.0876(3) 0.101 Uiso 1 calc R
H6B H 0.9641(3) 1.2683(5) 0.1596(3) 0.101 Uiso 1 calc R
H6C H 0.9089(3) 1.3387(5) 0.0797(3) 0.101 Uiso 1 calc R
C7 C 1.0259(3) 0.9549(6) 0.1899(2) 0.0688(12) Uani 1 d .
H7A H 1.0145(3) 1.0293(6) 0.2272(2) 0.103 Uiso 1 calc R
H7B H 1.0842(3) 0.9730(6) 0.1798(2) 0.103 Uiso 1 calc R
H7C H 1.0241(3) 0.8540(6) 0.2115(2) 0.103 Uiso 1 calc R
C8 C 0.9318(3) 0.6797(4) 0.0801(3) 0.0694(12) Uani 1 d .
H8A H 0.9905(3) 0.6563(4) 0.0721(3) 0.104 Uiso 1 calc R
H8B H 0.8873(3) 0.6203(4) 0.0442(3) 0.104 Uiso 1 calc R
H8C H 0.9300(3) 0.6556(4) 0.1338(3) 0.104 Uiso 1 calc R
C9 C 0.8004(3) 0.8232(6) -0.0739(3) 0.0741(14) Uani 1 d .
H9A H 0.7852(3) 0.7245(6) -0.0565(3) 0.111 Uiso 1 calc R
H9B H 0.8358(3) 0.8107(6) -0.1125(3) 0.111 Uiso 1 calc R
H9C H 0.7462(3) 0.8782(6) -0.0972(3) 0.111 Uiso 1 calc R
C10 C 0.8193(3) 1.1873(6) -0.0621(3) 0.0721(13) Uani 1 d .
H10A H 0.7616(3) 1.1496(6) -0.0903(3) 0.108 Uiso 1 calc R
H10B H 0.8573(3) 1.2011(6) -0.0985(3) 0.108 Uiso 1 calc R
H10C H 0.8118(3) 1.2836(6) -0.0377(3) 0.108 Uiso 1 calc R
C11 C 0.5597(3) 0.6735(4) 0.1642(2) 0.0525(9) Uani 1 d .
C12 C 0.5140(2) 0.7402(4) 0.0907(2) 0.0537(9) Uani 1 d .
C13 C 0.5588(3) 0.6984(4) 0.0330(2) 0.0564(10) Uani 1 d .
C14 C 0.6341(2) 0.6017(4) 0.0708(2) 0.0543(9) Uani 1 d .
C15 C 0.6304(3) 0.5840(4) 0.1506(2) 0.0551(9) Uani 1 d .
C16 C 0.5303(5) 0.6823(7) 0.2414(3) 0.104(2) Uani 1 d .
H16A H 0.4921(5) 0.5967(7) 0.2452(3) 0.156 Uiso 1 calc R
H16B H 0.4979(5) 0.7758(7) 0.2431(3) 0.156 Uiso 1 calc R
H16C H 0.5824(5) 0.6798(7) 0.2851(3) 0.156 Uiso 1 calc R
C17 C 0.4294(3) 0.8343(6) 0.0806(5) 0.110(2) Uani 1 d .
H17A H 0.4382(3) 0.9124(6) 0.1206(5) 0.164 Uiso 1 calc R
H17B H 0.3803(3) 0.7693(6) 0.0857(5) 0.164 Uiso 1 calc R
H17C H 0.4157(3) 0.8810(6) 0.0290(5) 0.164 Uiso 1 calc R
C18 C 0.5318(5) 0.7351(8) -0.0544(3) 0.112(3) Uani 1 d .
H18A H 0.5157(5) 0.6423(8) -0.0841(3) 0.168 Uiso 1 calc R
H18B H 0.5814(5) 0.7829(8) -0.0704(3) 0.168 Uiso 1 calc R
H18C H 0.4812(5) 0.8035(8) -0.0645(3) 0.168 Uiso 1 calc R
C19 C 0.6933(4) 0.5109(6) 0.0298(5) 0.116(3) Uani 1 d .
H19A H 0.6878(4) 0.5500(6) -0.0229(5) 0.174 Uiso 1 calc R
H19B H 0.6752(4) 0.4054(6) 0.0270(5) 0.174 Uiso 1 calc R
H19C H 0.7548(4) 0.5191(6) 0.0591(5) 0.174 Uiso 1 calc R
C20 C 0.6901(4) 0.4789(6) 0.2111(4) 0.108(2) Uani 1 d .
H20A H 0.7435(4) 0.4541(6) 0.1936(4) 0.162 Uiso 1 calc R
H20B H 0.6579(4) 0.3865(6) 0.2163(4) 0.162 Uiso 1 calc R
H20C H 0.7065(4) 0.5297(6) 0.2616(4) 0.162 Uiso 1 calc R
H1 H 0.8268(22) 0.7652(39) 0.2259(20) 0.044(9) Uiso 1 d D
H2 H 0.6937(20) 0.9686(40) 0.0713(23) 0.056(11) Uiso 1 d D
H3 H 0.7799(31) 1.1255(45) 0.1612(21) 0.080(14) Uiso 1 d D
H4 H 0.8540(26) 1.1106(50) 0.2650(23) 0.072(13) Uiso 1 d D
H5 H 0.7264(20) 1.0931(37) 0.2383(22) 0.058(11) Uiso 1 d D
H6 H 0.6409(25) 0.9817(43) 0.1835(21) 0.070(13) Uiso 1 d D
H7 H 0.6869(30) 0.9455(55) 0.2957(22) 0.078(13) Uiso 1 d D

loop_
_atom_type_symbol
_atom_type_description
_atom_type_scat_dispersion_real
_atom_type_scat_dispersion_imag
_atom_type_scat_source
C C 0.0033 0.0016 'International Tables Vol C Tables 4.2.6.8 and 6.1.1.4'
H H 0.0000 0.0000 'International Tables Vol C Tables 4.2.6.8 and 6.1.1.4'
B B 0.0013 0.0007 'International Tables Vol C Tables 4.2.6.8 and 6.1.1.4'
Rh Rh -1.1178 0.9187 'International Tables Vol C Tables 4.2.6.8 and 6.1.1.4'

loop_
_geom_angle_atom_site_label_1
_geom_angle_atom_site_label_2
_geom_angle_atom_site_label_3
_geom_angle
B1 Rh1 B2 47.7(2)
B1 Rh1 C2 105.47(14)
B2 Rh1 C2 103.9(2)
B1 Rh1 C1 137.17(13)
B2 Rh1 C1 108.41(14)
C2 Rh1 C1 38.15(12)
B1 Rh1 C3 103.27(14)
B2 Rh1 C3 130.6(2)
C2 Rh1 C3 37.45(12)
C1 Rh1 C3 62.89(12)
B1 Rh1 C4 131.87(15)
B2 Rh1 C4 166.6(2)
C2 Rh1 C4 62.71(12)
C1 Rh1 C4 62.20(12)
C3 Rh1 C4 37.72(13)
B1 Rh1 C5 165.70(14)
B2 Rh1 C5 139.8(2)
C2 Rh1 C5 62.69(12)
C1 Rh1 C5 36.97(12)
C3 Rh1 C5 62.52(12)
C4 Rh1 C5 37.00(13)
B1 Rh1 Rh2 47.63(10)
B2 Rh1 Rh2 75.54(11)
C2 Rh1 Rh2 144.60(9)
C1 Rh1 Rh2 175.12(9)
C3 Rh1 Rh2 116.95(9)
C4 Rh1 Rh2 114.40(9)
C5 Rh1 Rh2 138.22(9)
B1 Rh1 H2 82.6(11)
B2 Rh1 H2 92.6(12)
C2 Rh1 H2 163.0(13)
C1 Rh1 H2 139.3(11)
C3 Rh1 H2 126.7(13)
C4 Rh1 H2 100.6(12)
C5 Rh1 H2 106.8(12)
Rh2 Rh1 H2 36.4(11)
B1 Rh1 H3 77.9(12)
B2 Rh1 H3 33.6(11)
C2 Rh1 H3 114.3(16)
C1 Rh1 H3 96.5(15)
C3 Rh1 H3 151.5(16)
C4 Rh1 H3 150.3(12)
C5 Rh1 H3 113.6(13)
Rh2 Rh1 H3 85.3(15)
H2 Rh1 H3 81.9(20)
B1 Rh2 C11 121.83(15)
B1 Rh2 B3 48.0(2)
C11 Rh2 B3 101.6(2)
B1 Rh2 C15 102.38(15)
C11 Rh2 C15 37.26(15)
B3 Rh2 C15 113.6(2)
B1 Rh2 C14 114.6(2)
C11 Rh2 C14 62.62(14)
B3 Rh2 C14 148.4(2)
C15 Rh2 C14 37.24(15)
B1 Rh2 C12 159.43(15)
C11 Rh2 C12 37.66(15)
B3 Rh2 C12 123.2(2)
C15 Rh2 C12 61.98(14)
C14 Rh2 C12 62.01(14)
B1 Rh2 C13 150.8(2)
C11 Rh2 C13 61.99(14)
B3 Rh2 C13 159.0(2)
C15 Rh2 C13 62.19(14)
C14 Rh2 C13 38.0(2)
C12 Rh2 C13 35.91(15)
B1 Rh2 Rh1 47.58(10)
C11 Rh2 Rh1 167.70(11)
B3 Rh2 Rh1 75.65(11)
C15 Rh2 Rh1 132.54(11)
C14 Rh2 Rh1 113.59(9)
C12 Rh2 Rh1 152.90(11)
C13 Rh2 Rh1 123.19(10)
B1 Rh2 H2 81.5(11)
C11 Rh2 H2 156.4(11)
B3 Rh2 H2 92.0(12)
C15 Rh2 H2 149.0(12)
C14 Rh2 H2 113.0(12)
C12 Rh2 H2 118.9(11)
C13 Rh2 H2 99.7(12)
Rh1 Rh2 H2 35.4(11)
B1 Rh2 H6 78.0(12)
C11 Rh2 H6 99.0(14)
B3 Rh2 H6 33.4(11)
C15 Rh2 H6 129.1(14)
C14 Rh2 H6 161.1(14)
C12 Rh2 H6 101.0(13)
C13 Rh2 H6 131.2(12)
Rh1 Rh2 H6 85.3(14)
H2 Rh2 H6 81.9(19)
B2 B1 B3 60.4(2)
B2 B1 Rh1 68.4(2)
B3 B1 Rh1 108.0(3)
B2 B1 Rh2 108.2(3)
B3 B1 Rh2 68.5(2)
Rh1 B1 Rh2 84.79(13)
B2 B1 H1 130.7(20)
B3 B1 H1 129.8(18)
Rh1 B1 H1 121.6(19)
Rh2 B1 H1 120.3(20)
B1 B2 B3 60.3(2)
B1 B2 Rh1 63.8(2)
B3 B2 Rh1 104.8(2)
B1 B2 H3 108.3(20)
B3 B2 H3 109.4(23)
Rh1 B2 H3 50.7(18)
B1 B2 H4 128.4(25)
B3 B2 H4 130.0(23)
Rh1 B2 H4 123.4(23)
H3 B2 H4 111.1(32)
B1 B2 H5 103.5(14)
B3 B2 H5 44.0(14)
Rh1 B2 H5 121.8(17)
H3 B2 H5 89.5(26)
H4 B2 H5 108.8(28)
B1 B3 B2 59.4(2)
B1 B3 Rh2 63.5(2)
B2 B3 Rh2 104.0(2)
B1 B3 H5 104.4(14)
B2 B3 H5 45.8(14)
Rh2 B3 H5 122.1(18)
B1 B3 H6 107.1(19)
B2 B3 H6 109.6(20)
Rh2 B3 H6 49.7(17)
H5 B3 H6 89.9(24)
B1 B3 H7 129.2(26)
B2 B3 H7 126.0(25)
Rh2 B3 H7 128.1(26)
H5 B3 H7 104.0(30)
H6 B3 H7 114.1(31)
C5 C1 C2 108.9(3)
C5 C1 C6 125.8(4)
C2 C1 C6 125.2(3)
C5 C1 Rh1 74.1(2)
C2 C1 Rh1 70.6(2)
C6 C1 Rh1 125.4(2)
C3 C2 C1 107.8(3)
C3 C2 C7 126.6(3)
C1 C2 C7 125.5(3)
C3 C2 Rh1 72.2(2)
C1 C2 Rh1 71.2(2)
C7 C2 Rh1 125.1(2)
C2 C3 C4 107.6(3)
C2 C3 C8 126.0(4)
C4 C3 C8 126.2(4)
C2 C3 Rh1 70.4(2)
C4 C3 Rh1 71.8(2)
C8 C3 Rh1 127.1(3)
C5 C4 C3 108.5(3)
C5 C4 C9 125.5(4)
C3 C4 C9 125.6(4)
C5 C4 Rh1 72.9(2)
C3 C4 Rh1 70.5(2)
C9 C4 Rh1 127.7(2)
C1 C5 C4 107.1(3)
C1 C5 C10 126.3(4)
C4 C5 C10 126.5(4)
C1 C5 Rh1 68.9(2)
C4 C5 Rh1 70.1(2)
C10 C5 Rh1 128.9(2)
C1 C6 H6A 109.5(2)
C1 C6 H6B 109.5(2)
H6A C6 H6B 109.5
C1 C6 H6C 109.5(2)
H6A C6 H6C 109.5
H6B C6 H6C 109.5
C2 C7 H7A 109.5(2)
C2 C7 H7B 109.5(2)
H7A C7 H7B 109.5
C2 C7 H7C 109.5(2)
H7A C7 H7C 109.5
H7B C7 H7C 109.5
C3 C8 H8A 109.5(2)
C3 C8 H8B 109.5(3)
H8A C8 H8B 109.5
C3 C8 H8C 109.5(2)
H8A C8 H8C 109.5
H8B C8 H8C 109.5
C4 C9 H9A 109.5(2)
C4 C9 H9B 109.5(2)
H9A C9 H9B 109.5
C4 C9 H9C 109.5(2)
H9A C9 H9C 109.5
H9B C9 H9C 109.5
C5 C10 H10A 109.5(2)
C5 C10 H10B 109.5(2)
H10A C10 H10B 109.5
C5 C10 H10C 109.5(2)
H10A C10 H10C 109.5
H10B C10 H10C 109.5
C15 C11 C12 108.3(3)
C15 C11 C16 125.4(4)
C12 C11 C16 125.9(4)
C15 C11 Rh2 72.5(2)
C12 C11 Rh2 73.9(2)
C16 C11 Rh2 125.0(3)
C13 C12 C11 108.4(3)
C13 C12 C17 128.0(5)
C11 C12 C17 123.6(5)
C13 C12 Rh2 72.6(2)
C11 C12 Rh2 68.4(2)
C17 C12 Rh2 126.3(3)
C12 C13 C14 107.5(3)
C12 C13 C18 127.1(5)
C14 C13 C18 125.3(5)
C12 C13 Rh2 71.5(2)
C14 C13 Rh2 69.0(2)
C18 C13 Rh2 128.1(3)
C15 C14 C13 107.2(3)
C15 C14 C19 125.2(5)
C13 C14 C19 126.5(5)
C15 C14 Rh2 71.2(2)
C13 C14 Rh2 73.0(2)
C19 C14 Rh2 130.5(3)
C11 C15 C14 108.4(3)
C11 C15 C20 125.6(5)
C14 C15 C20 125.9(5)
C11 C15 Rh2 70.2(2)
C14 C15 Rh2 71.5(2)
C20 C15 Rh2 126.4(3)
C11 C16 H16A 109.5(2)
C11 C16 H16B 109.5(3)
H16A C16 H16B 109.5
C11 C16 H16C 109.5(3)
H16A C16 H16C 109.5
H16B C16 H16C 109.5
C12 C17 H17A 109.5(3)
C12 C17 H17B 109.5(3)
H17A C17 H17B 109.5
C12 C17 H17C 109.5(3)
H17A C17 H17C 109.5
H17B C17 H17C 109.5
C13 C18 H18A 109.5(3)
C13 C18 H18B 109.5(3)
H18A C18 H18B 109.5
C13 C18 H18C 109.5(4)
H18A C18 H18C 109.5
H18B C18 H18C 109.5
C14 C19 H19A 109.5(4)
C14 C19 H19B 109.5(2)
H19A C19 H19B 109.5
C14 C19 H19C 109.5(3)
H19A C19 H19C 109.5
H19B C19 H19C 109.5
C15 C20 H20A 109.5(4)
C15 C20 H20B 109.5(3)
H20A C20 H20B 109.5
C15 C20 H20C 109.5(3)
H20A C20 H20C 109.5
H20B C20 H20C 109.5

loop_
_geom_bond_atom_site_label_1
_geom_bond_atom_site_label_2
_geom_bond_distance
Rh1 B1 2.112(4)
Rh1 B2 2.188(4)
Rh1 C2 2.190(3)
Rh1 C1 2.197(3)
Rh1 C3 2.213(3)
Rh1 C4 2.230(3)
Rh1 C5 2.265(3)
Rh1 Rh2 2.8491(4)
Rh1 H2 1.74(3)
Rh1 H3 1.70(4)
Rh2 B1 2.114(4)
Rh2 C11 2.169(3)
Rh2 B3 2.198(4)
Rh2 C15 2.200(4)
Rh2 C14 2.204(3)
Rh2 C12 2.242(3)
Rh2 C13 2.257(3)
Rh2 H2 1.78(3)
Rh2 H6 1.69(4)
B1 B2 1.741(6)
B1 B3 1.756(6)
B1 H1 1.06(3)
B2 B3 1.758(6)
B2 H3 1.22(3)
B2 H4 1.07(3)
B2 H5 1.26(3)
B3 H5 1.22(3)
B3 H6 1.22(3)
B3 H7 1.08(3)
C1 C5 1.416(5)
C1 C2 1.434(5)
C1 C6 1.491(5)
C2 C3 1.413(5)
C2 C7 1.506(5)
C3 C4 1.436(5)
C3 C8 1.494(5)
C4 C5 1.427(5)
C4 C9 1.504(5)
C5 C10 1.502(5)
C6 H6A 0.96
C6 H6B 0.96
C6 H6C 0.96
C7 H7A 0.96
C7 H7B 0.96
C7 H7C 0.96
C8 H8A 0.96
C8 H8B 0.96
C8 H8C 0.96
C9 H9A 0.96
C9 H9B 0.96
C9 H9C 0.96
C10 H10A 0.96
C10 H10B 0.96
C10 H10C 0.96
C11 C15 1.396(6)
C11 C12 1.426(6)
C11 C16 1.510(6)
C12 C13 1.387(6)
C12 C17 1.505(6)
C13 C14 1.453(6)
C13 C18 1.507(5)
C14 C15 1.406(6)
C14 C19 1.500(6)
C15 C20 1.525(6)
C16 H16A 0.96
C16 H16B 0.96
C16 H16C 0.96
C17 H17A 0.96
C17 H17B 0.96
C17 H17C 0.96
C18 H18A 0.96
C18 H18B 0.96
C18 H18C 0.96
C19 H19A 0.96
C19 H19B 0.96
C19 H19C 0.96
C20 H20A 0.96
C20 H20B 0.96
C20 H20C 0.96
